data_9014906
loop_
_publ_author_name
'Leverett, P.'
'Williams, P. A.'
'Hibbs, D. E.'

_publ_section_title
;
 Ca-Mg-Fe-rich rhodonite from the Morro da Mina mine, Conselheiro Lafaiete,
 Minas Gerais, Brazil
;
_journal_name_full 'The Mineralogical Record'
_journal_page_first 125
_journal_page_last 130
_journal_volume 39
_journal_year 2008
_chemical_compound_source 'the Morro da Mina mine, Conselheiro Lafaiete, Minas Gerais, Brazil'
_chemical_formula_sum 'Ca0.51 Fe0.33 Mg0.35 Mn3.81 O15 Si5'
_chemical_name_mineral Rhodonite
_space_group_IT_number 2
_symmetry_space_group_name_Hall '-P 1'
_symmetry_space_group_name_H-M 'P -1'
_cell_angle_alpha 105.49
_cell_angle_beta 92.49
_cell_angle_gamma 94.01
_cell_length_a 6.6818
_cell_length_b 7.6330
_cell_length_c 11.795
_cell_formula_units_Z 2
_cell_volume 577.092
_database_code_amcsd 0018494
_exptl_crystal_density_diffrn 3.666
_cod_original_formula_sum 'Mn3.81 Mg.35 Fe.33 Ca.51 Si5 O15'
_cod_database_code 9014906

loop_
_space_group_symop_operation_xyz
x,y,z
-x,-y,-z

loop_
_atom_site_aniso_label
_atom_site_aniso_U_11
_atom_site_aniso_U_22
_atom_site_aniso_U_33
_atom_site_aniso_U_12
_atom_site_aniso_U_13
_atom_site_aniso_U_23
Mn1 0.00590 0.00710 0.00550 0.00042 -0.00026 0.00127
Mg1 0.00590 0.00710 0.00550 0.00042 -0.00026 0.00127
Fe1 0.00590 0.00710 0.00550 0.00042 -0.00026 0.00127
Mn2 0.00500 0.00678 0.00600 0.00103 -0.00026 0.00125
Mg2 0.00500 0.00678 0.00600 0.00103 -0.00026 0.00125
Fe2 0.00500 0.00678 0.00600 0.00103 -0.00026 0.00125
Mn3 0.00540 0.00620 0.00554 0.00081 -0.00089 0.00102
Mg3 0.00540 0.00620 0.00554 0.00081 -0.00089 0.00102
Fe3 0.00540 0.00620 0.00554 0.00081 -0.00089 0.00102
Mn4 0.00810 0.00930 0.00500 0.00372 0.00089 0.00242
Mg4 0.00810 0.00930 0.00500 0.00372 0.00089 0.00242
Fe4 0.00810 0.00930 0.00500 0.00372 0.00089 0.00242
Mn5 0.00850 0.00570 0.01520 -0.00078 0.00363 -0.00077
Ca1 0.00850 0.00570 0.01520 -0.00078 0.00363 -0.00077
Fe5 0.00850 0.00570 0.01520 -0.00078 0.00363 -0.00077
Mg5 0.00850 0.00570 0.01520 -0.00078 0.00363 -0.00077
Si1 0.00600 0.00820 0.00590 0.00080 0.00070 0.00170
Si2 0.00580 0.00850 0.00500 0.00020 -0.00030 0.00190
Si3 0.00600 0.00640 0.00610 0.00030 -0.00010 0.00140
Si4 0.00500 0.00760 0.00590 0.00050 -0.00020 0.00120
Si5 0.00620 0.00790 0.00570 0.00010 -0.00040 0.00210
O1 0.00910 0.00820 0.00770 0.00090 -0.00030 0.00250
O2 0.00920 0.00890 0.00800 -0.00010 0.00100 0.00300
O3 0.00720 0.00890 0.00750 -0.00090 0.00040 0.00160
O4 0.00540 0.00940 0.00940 0.00070 0.00060 0.00190
O5 0.00720 0.00920 0.00830 0.00060 0.00080 0.00260
O6 0.00670 0.00870 0.00730 0.00010 0.00150 0.00020
O7 0.01040 0.00880 0.00940 0.00140 -0.00060 0.00360
O8 0.01100 0.01020 0.00660 -0.00180 0.00140 0.00000
O9 0.00810 0.00880 0.00790 0.00040 0.00050 0.00280
O10 0.00870 0.02680 0.01180 0.00050 -0.00050 0.01000
O11 0.00730 0.01030 0.00670 -0.00010 -0.00140 0.00090
O12 0.00650 0.00960 0.00680 -0.00040 -0.00070 0.00280
O13 0.00600 0.00840 0.01040 0.00140 0.00060 0.00270
O14 0.01050 0.01510 0.01090 0.00220 -0.00090 0.00620
O15 0.01430 0.00620 0.01620 0.00140 0.00750 0.00100

loop_
_atom_site_label
_atom_site_fract_x
_atom_site_fract_y
_atom_site_fract_z
_atom_site_occupancy
_atom_site_U_iso_or_equiv
Mn1 0.12599 0.31643 0.44484 0.88000 0.00626
Mg1 0.12599 0.31643 0.44484 0.05000 0.00626
Fe1 0.12599 0.31643 0.44484 0.07000 0.00626
Mn2 -0.03020 0.88219 0.85207 0.89000 0.00600
Mg2 -0.03020 0.88219 0.85207 0.04000 0.00600
Fe2 -0.03020 0.88219 0.85207 0.07000 0.00600
Mn3 0.18772 0.51011 0.73004 0.87000 0.00586
Mg3 0.18772 0.51011 0.73004 0.06000 0.00586
Fe3 0.18772 0.51011 0.73004 0.07000 0.00586
Mn4 0.20459 0.70105 0.02455 0.75000 0.00723
Mg4 0.20459 0.70105 0.02455 0.15000 0.00723
Fe4 0.20459 0.70105 0.02455 0.10000 0.00723
Mn5 0.35490 -0.04369 0.30145 0.42000 0.01047
Ca1 0.35490 -0.04369 0.30145 0.51000 0.01047
Fe5 0.35490 -0.04369 0.30145 0.02000 0.01047
Mg5 0.35490 -0.04369 0.30145 0.05000 0.01047
Si1 0.29379 0.54200 0.26260 1.00000 0.00674
Si2 0.36280 0.73554 0.53066 1.00000 0.00647
Si3 0.15369 0.07625 0.65421 1.00000 0.00622
Si4 0.50381 0.78135 0.87506 1.00000 0.00632
Si5 0.24626 0.25610 0.91103 1.00000 0.00656
O1 0.10990 0.25140 0.61131 1.00000 0.00830
O2 0.19330 0.59990 0.56407 1.00000 0.00860
O3 0.03960 0.04400 0.32101 1.00000 0.00810
O4 0.10630 0.40060 0.26904 1.00000 0.00820
O5 0.05770 0.15790 0.96028 1.00000 0.00820
O6 0.51610 0.57940 0.77974 1.00000 0.00790
O7 0.19260 0.45250 0.90252 1.00000 0.00940
O8 0.37670 0.68320 0.38846 1.00000 0.00980
O9 -0.33880 0.93480 0.85425 1.00000 0.00820
O10 0.41830 0.24400 0.40742 1.00000 0.01490
O11 0.29980 0.13960 0.77781 1.00000 0.00850
O12 0.55210 0.74370 0.00472 1.00000 0.00760
O13 0.26570 0.80070 0.86878 1.00000 0.00820
O14 0.25510 0.68050 0.18616 1.00000 0.01160
O15 0.29400 0.94670 0.56205 1.00000 0.01240

loop_
_cod_related_entry_id
_cod_related_entry_database
_cod_related_entry_code
1 AMCSD 0018494
